data_4104181
loop_
_publ_author_name
'Eamonn Conrad'
'Neil R. Burford'
'Robert McDonald'
'Michael J. Ferguson'

_publ_contact_author_address
; Department of Chemistry
  University of Alberta
  Edmonton, Alberta T6G 2G2
  Canada
;
_publ_contact_author_email neil.burford@dal.ca
_publ_contact_author_fax 1(902)4941310
_publ_contact_author_name 'Dr Neil R. Burford'
_publ_contact_author_phone 1(902)4943190
_publ_section_title
;
 Coordination of Arsine Ligands as a General Synthetic Approach to Rare
 Examples of Arsenic-Antimony and Arsenic-Bismuth Bonds
;
_journal_name_full 'Journal of the American Chemical Society'
_journal_page_first 5066
_journal_page_last 5067
_journal_paper_doi 10.1021/ja900968j
_journal_volume 131
_journal_year 2009
_chemical_formula_moiety 'C3 H9 As Cl2 Sb, C F3 O3 S'
_chemical_formula_sum 'C4 H9 As Cl2 F3 O3 S Sb'
_chemical_formula_weight 461.74
_chemical_name_systematic
;

 ?

;
_space_group_IT_number 14
_symmetry_cell_setting monoclinic
_symmetry_space_group_name_Hall '-P 2ybc'
_symmetry_space_group_name_H-M 'P 1 21/c 1'
_atom_sites_solution_hydrogens geom
_atom_sites_solution_primary direct
_atom_sites_solution_secondary difmap
_audit_creation_method 'manual editing of SHELXL template'
_cell_angle_alpha 90.00
_cell_angle_beta 114.214(2)
_cell_angle_gamma 90.00
_cell_formula_units_Z 4
_cell_length_a 10.7183(15)
_cell_length_b 11.0815(16)
_cell_length_c 12.3185(17)
_cell_measurement_reflns_used 5025
_cell_measurement_temperature 193(2)
_cell_measurement_theta_max 27.46
_cell_measurement_theta_min 2.58
_cell_volume 1334.4(3)
_computing_cell_refinement 'Bruker SAINT (Bruker, 1997)'
_computing_data_collection 'Bruker SMART (Bruker, 1997)'
_computing_data_reduction 'Bruker SAINT (Bruker, 1997)'
_computing_molecular_graphics 'Bruker SHELXTL (Bruker, 1997)'
_computing_publication_material 'Bruker SHELXTL (Bruker, 1997)'
_computing_structure_refinement 'SHELXL-97 (Sheldrick, 1997)'
_computing_structure_solution 'SIR97 (Altomare et al., 1999)'
_diffrn_ambient_temperature 193(2)
_diffrn_detector_area_resol_mean 8.192
_diffrn_measured_fraction_theta_full 0.997
_diffrn_measured_fraction_theta_max 0.997
_diffrn_measurement_device_type 'Bruker PLATFORM diffractometer/SMART 1000 CCD area detector'
_diffrn_measurement_method '\w scans'
_diffrn_radiation_monochromator graphite
_diffrn_radiation_source 'fine-focus sealed tube'
_diffrn_radiation_type MoK\a
_diffrn_radiation_wavelength 0.71073
_diffrn_reflns_av_R_equivalents 0.0000
_diffrn_reflns_av_sigmaI/netI 0.0212
_diffrn_reflns_limit_h_max 12
_diffrn_reflns_limit_h_min -13
_diffrn_reflns_limit_k_max 14
_diffrn_reflns_limit_k_min 0
_diffrn_reflns_limit_l_max 16
_diffrn_reflns_limit_l_min 0
_diffrn_reflns_number 6190
_diffrn_reflns_theta_full 27.50
_diffrn_reflns_theta_max 27.50
_diffrn_reflns_theta_min 2.08
_diffrn_standards_decay_% 0
_diffrn_standards_interval_time 0
_diffrn_standards_number 0
_exptl_absorpt_coefficient_mu 5.105
_exptl_absorpt_correction_T_max 0.4003
_exptl_absorpt_correction_T_min 0.2862
_exptl_absorpt_correction_type multi-scan
_exptl_absorpt_process_details 'TWINABS (Sheldrick, 2002)'
_exptl_crystal_colour colourless
_exptl_crystal_density_diffrn 2.298
_exptl_crystal_density_method 'not measured'
_exptl_crystal_description fragment
_exptl_crystal_F_000 872
_exptl_crystal_size_max 0.28
_exptl_crystal_size_mid 0.19
_exptl_crystal_size_min 0.18
_refine_diff_density_max 0.786
_refine_diff_density_min -0.507
_refine_diff_density_rms 0.108
_refine_ls_extinction_method none
_refine_ls_goodness_of_fit_ref 1.010
_refine_ls_hydrogen_treatment constr
_refine_ls_matrix_type full
_refine_ls_number_parameters 137
_refine_ls_number_reflns 6190
_refine_ls_number_restraints 0
_refine_ls_restrained_S_all 1.010
_refine_ls_R_factor_all 0.0345
_refine_ls_R_factor_gt 0.0297
_refine_ls_shift/su_max 0.002
_refine_ls_shift/su_mean 0.000
_refine_ls_structure_factor_coef Fsqd
_refine_ls_weighting_details 'calc w=1/[\s^2^(Fo^2^)+(0.0531P)^2^+0.0000P] where P=(Fo^2^+2Fc^2^)/3'
_refine_ls_weighting_scheme calc
_refine_ls_wR_factor_gt 0.0761
_refine_ls_wR_factor_ref 0.0779
_reflns_number_gt 5447
_reflns_number_total 6190
_reflns_threshold_expression I>2\s(I)
_cod_data_source_file ja900968j_si_002_2.cif
_cod_data_source_block 2a
_cod_original_sg_symbol_H-M 'P 21/c'
_cod_database_code 4104181

loop_
_symmetry_equiv_pos_as_xyz
'x, y, z'
'-x, y+1/2, -z+1/2'
'-x, -y, -z'
'x, -y-1/2, z-1/2'

loop_
_atom_site_label
_atom_site_type_symbol
_atom_site_fract_x
_atom_site_fract_y
_atom_site_fract_z
_atom_site_U_iso_or_equiv
_atom_site_adp_type
_atom_site_occupancy
_atom_site_symmetry_multiplicity
_atom_site_calc_flag
_atom_site_refinement_flags
Sb Sb 0.332948(19) 0.074988(15) 0.585286(16) 0.02494(6) Uani 1 1 d .
As As 0.25824(3) 0.05175(2) 0.76585(3) 0.02571(8) Uani 1 1 d .
Cl1 Cl 0.10828(8) 0.14282(7) 0.46075(6) 0.03854(17) Uani 1 1 d .
Cl2 Cl 0.27872(9) -0.13011(7) 0.53304(7) 0.04326(19) Uani 1 1 d .
C1 C 0.0844(3) 0.1252(3) 0.7338(3) 0.0373(7) Uani 1 1 d .
H1A H 0.0618 0.1142 0.8026 0.045 Uiso 1 1 calc R
H1B H 0.0138 0.0873 0.6637 0.045 Uiso 1 1 calc R
H1C H 0.0890 0.2116 0.7189 0.045 Uiso 1 1 calc R
C2 C 0.2435(4) -0.1152(3) 0.8028(3) 0.0427(8) Uani 1 1 d .
H2A H 0.2160 -0.1201 0.8694 0.051 Uiso 1 1 calc R
H2B H 0.3322 -0.1550 0.8249 0.051 Uiso 1 1 calc R
H2C H 0.1748 -0.1553 0.7330 0.051 Uiso 1 1 calc R
C3 C 0.3865(3) 0.1254(3) 0.9101(2) 0.0318(6) Uani 1 1 d .
H3A H 0.3546 0.1145 0.9735 0.038 Uiso 1 1 calc R
H3B H 0.3936 0.2118 0.8965 0.038 Uiso 1 1 calc R
H3C H 0.4763 0.0875 0.9335 0.038 Uiso 1 1 calc R
S S 0.35523(7) 0.08228(5) 0.23822(6) 0.02518(14) Uani 1 1 d .
F1 F 0.1796(2) 0.0027(2) 0.03338(19) 0.0705(7) Uani 1 1 d .
F2 F 0.1983(3) -0.10814(19) 0.1808(2) 0.0766(7) Uani 1 1 d .
F3 F 0.0903(2) 0.0587(2) 0.1525(2) 0.0655(7) Uani 1 1 d .
O1 O 0.3632(3) 0.07264(18) 0.3566(2) 0.0412(5) Uani 1 1 d .
O2 O 0.3340(2) 0.20170(17) 0.18884(18) 0.0371(5) Uani 1 1 d .
O3 O 0.4589(2) 0.0145(2) 0.21820(19) 0.0409(5) Uani 1 1 d .
C4 C 0.1978(3) 0.0043(3) 0.1462(3) 0.0415(7) Uani 1 1 d .

loop_
_atom_site_aniso_label
_atom_site_aniso_U_11
_atom_site_aniso_U_22
_atom_site_aniso_U_33
_atom_site_aniso_U_23
_atom_site_aniso_U_13
_atom_site_aniso_U_12
Sb 0.02933(11) 0.02535(10) 0.02068(10) -0.00033(6) 0.01082(8) 0.00155(6)
As 0.03299(16) 0.02318(13) 0.02355(15) -0.00009(10) 0.01422(13) -0.00072(10)
Cl1 0.0339(4) 0.0439(4) 0.0287(4) 0.0028(3) 0.0036(3) 0.0036(3)
Cl2 0.0625(5) 0.0285(4) 0.0383(4) -0.0090(3) 0.0201(4) -0.0029(3)
C1 0.0336(16) 0.0394(16) 0.0440(18) -0.0033(13) 0.0211(14) -0.0013(13)
C2 0.068(2) 0.0256(14) 0.0391(17) 0.0017(13) 0.0271(17) -0.0062(14)
C3 0.0415(17) 0.0331(15) 0.0194(13) -0.0010(11) 0.0112(12) 0.0017(12)
S 0.0300(4) 0.0251(3) 0.0213(3) 0.0021(2) 0.0113(3) 0.0038(2)
F1 0.0619(14) 0.1088(19) 0.0374(12) -0.0251(13) 0.0170(11) -0.0355(13)
F2 0.097(2) 0.0375(11) 0.103(2) -0.0094(12) 0.0496(16) -0.0269(12)
F3 0.0353(11) 0.0785(16) 0.0840(19) -0.0125(12) 0.0260(12) -0.0104(10)
O1 0.0568(15) 0.0430(12) 0.0289(12) 0.0036(9) 0.0226(11) 0.0034(10)
O2 0.0437(12) 0.0278(10) 0.0367(11) 0.0057(9) 0.0134(9) 0.0006(9)
O3 0.0346(12) 0.0516(13) 0.0353(12) -0.0017(10) 0.0131(10) 0.0163(10)
C4 0.0440(19) 0.0417(17) 0.0428(18) -0.0056(15) 0.0219(15) -0.0098(14)

loop_
_atom_type_symbol
_atom_type_description
_atom_type_scat_dispersion_real
_atom_type_scat_dispersion_imag
_atom_type_scat_source
C C 0.0033 0.0016 'International Tables Vol C Tables 4.2.6.8 and 6.1.1.4'
H H 0.0000 0.0000 'International Tables Vol C Tables 4.2.6.8 and 6.1.1.4'
O O 0.0106 0.0060 'International Tables Vol C Tables 4.2.6.8 and 6.1.1.4'
F F 0.0171 0.0103 'International Tables Vol C Tables 4.2.6.8 and 6.1.1.4'
S S 0.1246 0.1234 'International Tables Vol C Tables 4.2.6.8 and 6.1.1.4'
Cl Cl 0.1484 0.1585 'International Tables Vol C Tables 4.2.6.8 and 6.1.1.4'
As As 0.0499 2.0058 'International Tables Vol C Tables 4.2.6.8 and 6.1.1.4'
Sb Sb -0.5866 1.5461 'International Tables Vol C Tables 4.2.6.8 and 6.1.1.4'

loop_
_geom_angle_atom_site_label_1
_geom_angle_atom_site_label_2
_geom_angle_atom_site_label_3
_geom_angle
Cl2 Sb Cl1 93.28(3)
Cl2 Sb As 90.56(2)
Cl1 Sb As 89.86(2)
C1 As C3 105.96(13)
C1 As C2 106.79(15)
C3 As C2 106.59(13)
C1 As Sb 112.68(9)
C3 As Sb 112.55(9)
C2 As Sb 111.81(10)
O1 S O2 115.73(12)
O1 S O3 114.03(13)
O2 S O3 113.97(13)
O1 S C4 104.62(15)
O2 S C4 103.23(14)
O3 S C4 103.22(15)
F2 C4 F1 107.9(3)
F2 C4 F3 107.4(3)
F1 C4 F3 108.0(3)
F2 C4 S 111.6(3)
F1 C4 S 111.1(2)
F3 C4 S 110.6(2)

loop_
_geom_bond_atom_site_label_1
_geom_bond_atom_site_label_2
_geom_bond_distance
Sb Cl2 2.3688(8)
Sb Cl1 2.3847(8)
Sb As 2.6676(4)
As C1 1.920(3)
As C3 1.926(3)
As C2 1.927(3)
S O1 1.430(2)
S O2 1.4351(19)
S O3 1.444(2)
S C4 1.819(3)
F1 C4 1.322(4)
F2 C4 1.316(4)
F3 C4 1.331(4)

loop_
_geom_torsion_atom_site_label_1
_geom_torsion_atom_site_label_2
_geom_torsion_atom_site_label_3
_geom_torsion_atom_site_label_4
_geom_torsion
Cl2 Sb As C1 -104.94(10)
Cl1 Sb As C1 -11.67(10)
Cl2 Sb As C3 135.30(10)
Cl1 Sb As C3 -131.42(10)
Cl2 Sb As C2 15.35(12)
Cl1 Sb As C2 108.63(12)
O1 S C4 F2 -57.4(3)
O2 S C4 F2 -178.9(2)
O3 S C4 F2 62.2(3)
O1 S C4 F1 -177.9(2)
O2 S C4 F1 60.6(3)
O3 S C4 F1 -58.3(3)
O1 S C4 F3 62.1(3)
O2 S C4 F3 -59.3(3)
O3 S C4 F3 -178.3(2)

loop_
_cod_related_entry_id
_cod_related_entry_database
_cod_related_entry_code
1 ChemSpider 30660162
